data_2209448
loop_
_publ_author_name
'Chen-Xia Yu'
'Chang-Sheng Yao'
'Shu-Jiang Tu'
'Xiang-Shan Wang'
'Hong Jiang'

_publ_section_title
;
 3-(3-Fluorobenzyl)-2-thioxo-2,3,5,6-tetrahydropyrimidin-4(1<i>H</i>)-one
;
_journal_coeditor_code CI2070
_journal_issue 7
_journal_name_full 'Acta Crystallographica Section E'
_journal_page_first o2981
_journal_page_last o2982
_journal_paper_doi 10.1107/S1600536806022422
_journal_volume 62
_journal_year 2006
_chemical_formula_iupac 'C11 H11 F N2 O S'
_chemical_formula_moiety 'C11 H11 F N2 O S'
_chemical_formula_sum 'C11 H11 F N2 O S'
_chemical_formula_weight 238.28
_chemical_name_systematic
;
3-(3-Fluorobenzyl)-2-thioxo-2,3,5,6-tetrahydropyrimidin-4(1H)-one
;
_space_group_IT_number 61
_symmetry_cell_setting orthorhombic
_symmetry_space_group_name_Hall '-P 2ac 2ab'
_symmetry_space_group_name_H-M 'P b c a'
_atom_sites_solution_hydrogens geom
_atom_sites_solution_primary direct
_atom_sites_solution_secondary difmap
_cell_angle_alpha 90.00
_cell_angle_beta 90.00
_cell_angle_gamma 90.00
_cell_formula_units_Z 8
_cell_length_a 9.4664(18)
_cell_length_b 9.5316(17)
_cell_length_c 23.823(5)
_cell_measurement_reflns_used 2502
_cell_measurement_temperature 294(2)
_cell_measurement_theta_max 26.04
_cell_measurement_theta_min 2.75
_cell_volume 2149.5(7)
_computing_cell_refinement 'SAINT (Bruker, 1999)'
_computing_data_collection 'SMART (Bruker, 1998)'
_computing_data_reduction SAINT
_computing_molecular_graphics 'SHELXTL (Bruker, 1999)'
_computing_publication_material SHELXTL
_computing_structure_refinement 'SHELXL97 (Sheldrick, 1997)'
_computing_structure_solution 'SHELXS97 (Sheldrick, 1997)'
_diffrn_ambient_temperature 294(2)
_diffrn_measured_fraction_theta_full 0.995
_diffrn_measured_fraction_theta_max 0.995
_diffrn_measurement_device_type 'Bruker SMART CCD area-detector'
_diffrn_measurement_method '\f and \w'
_diffrn_radiation_monochromator graphite
_diffrn_radiation_source 'fine-focus sealed tube'
_diffrn_radiation_type MoK\a
_diffrn_radiation_wavelength 0.71073
_diffrn_reflns_av_R_equivalents 0.0529
_diffrn_reflns_av_sigmaI/netI 0.0397
_diffrn_reflns_limit_h_max 11
_diffrn_reflns_limit_h_min -11
_diffrn_reflns_limit_k_max 11
_diffrn_reflns_limit_k_min -6
_diffrn_reflns_limit_l_max 29
_diffrn_reflns_limit_l_min -27
_diffrn_reflns_number 11291
_diffrn_reflns_theta_full 26.49
_diffrn_reflns_theta_max 26.49
_diffrn_reflns_theta_min 1.71
_diffrn_standards_number 0
_exptl_absorpt_coefficient_mu 0.293
_exptl_absorpt_correction_T_max 0.9712
_exptl_absorpt_correction_T_min 0.9436
_exptl_absorpt_correction_type multi-scan
_exptl_absorpt_process_details '(SADABS; Sheldrick, 1996)'
_exptl_crystal_colour Colourless
_exptl_crystal_density_diffrn 1.473
_exptl_crystal_density_method 'not measured'
_exptl_crystal_description Block
_exptl_crystal_F_000 992
_exptl_crystal_size_max 0.20
_exptl_crystal_size_mid 0.16
_exptl_crystal_size_min 0.10
_refine_diff_density_max 0.249
_refine_diff_density_min -0.258
_refine_ls_extinction_method none
_refine_ls_goodness_of_fit_ref 0.998
_refine_ls_hydrogen_treatment mixed
_refine_ls_matrix_type full
_refine_ls_number_parameters 178
_refine_ls_number_reflns 2209
_refine_ls_number_restraints 44
_refine_ls_restrained_S_all 0.999
_refine_ls_R_factor_all 0.0744
_refine_ls_R_factor_gt 0.0384
_refine_ls_shift/su_max 0.001
_refine_ls_shift/su_mean 0.000
_refine_ls_structure_factor_coef Fsqd
_refine_ls_weighting_details 'calc w=1/[\s^2^(Fo^2^)+(0.0417P)^2^+1.099P] where P=(Fo^2^+2Fc^2^)/3'
_refine_ls_weighting_scheme calc
_refine_ls_wR_factor_gt 0.0865
_refine_ls_wR_factor_ref 0.1033
_reflns_number_gt 1434
_reflns_number_total 2209
_reflns_threshold_expression I>2\s(I)
_cod_data_source_file ci2070.cif
_cod_data_source_block I
_cod_depositor_comments
;
The following automatic conversions were performed:
'_symmetry_cell_setting' value 'Orthorhombic' changed to 'orthorhombic'
according to '/home/saulius/struct/CIF-dictionaries/cif_core.dic'
dictionary named 'cif_core.dic' version 2.4.1 from
2010-06-29.

'_geom_bond_publ_flag' value 'YES' changed to 'yes' according
to '/home/saulius/struct/CIF-dictionaries/cif_core.dic' dictionary named
'cif_core.dic' version 2.4.1 from 2010-06-29 (4
times).

'_geom_angle_publ_flag' value 'YES' changed to 'yes' according to
'/home/saulius/struct/CIF-dictionaries/cif_core.dic' dictionary named
'cif_core.dic' version 2.4.1 from 2010-06-29 (3 times).

Automatic conversion script
Id: cif_fix_enum 1527 2010-12-29 10:47:43Z saulius 

The following automatic conversions were performed:

'_symmetry_cell_setting' value 'Orthorhombic' changed to
'orthorhombic' according to
/home/saulius/struct/CIF-dictionaries/cif_core.dic dictionary named
'cif_core.dic' version 2.4.1 from 2010-06-29.

'_geom_bond_publ_flag'
value 'YES' changed to 'yes' according to
/home/saulius/struct/CIF-dictionaries/cif_core.dic dictionary named
'cif_core.dic' version 2.4.1 from 2010-06-29 (4
times).

'_geom_angle_publ_flag' value 'YES' changed to 'yes'
according to /home/saulius/struct/CIF-dictionaries/cif_core.dic
dictionary named 'cif_core.dic' version 2.4.1 from 2010-06-29 (3
times).

Automatic conversion script
Id: cif_fix_values 1715 2011-07-08 13:25:40Z adriana 
;
_cod_original_cell_volume 2149.6(7)
_cod_database_code 2209448
_cod_database_fobs_code 2209448

loop_
_symmetry_equiv_pos_as_xyz
'x, y, z'
'-x+1/2, -y, z+1/2'
'-x, y+1/2, -z+1/2'
'x+1/2, -y+1/2, -z'
'-x, -y, -z'
'x-1/2, y, -z-1/2'
'x, -y-1/2, z-1/2'
'-x-1/2, y-1/2, z'

loop_
_atom_site_type_symbol
_atom_site_label
_atom_site_fract_x
_atom_site_fract_y
_atom_site_fract_z
_atom_site_U_iso_or_equiv
_atom_site_adp_type
_atom_site_calc_flag
_atom_site_refinement_flags
_atom_site_occupancy
_atom_site_disorder_assembly
_atom_site_disorder_group
S S1 0.24910(7) 0.26784(6) 0.26978(3) 0.0488(2) Uani d . 1 . .
O O1 -0.18527(17) 0.21101(17) 0.38462(7) 0.0498(5) Uani d . 1 . .
F F1 -0.01771(18) -0.28171(16) 0.46722(8) 0.0678(7) Uani d PDU 0.947(4) A 1
N N1 0.0868(2) 0.4637(2) 0.31036(8) 0.0412(5) Uani d D 1 . .
H H1A 0.146(3) 0.519(2) 0.2961(10) 0.045(7) Uiso d . 1 . .
N N2 0.01122(17) 0.24047(17) 0.33199(7) 0.0322(4) Uani d . 1 . .
C C1 0.1092(2) 0.3275(2) 0.30594(9) 0.0327(5) Uani d . 1 B .
C C2 -0.0378(4) 0.5291(3) 0.33530(16) 0.0462(10) Uani d PDU 0.888(8) B 1
H H2A -0.1131 0.5347 0.3078 0.055 Uiso calc PR 0.888(8) B 1
H H2B -0.0153 0.6235 0.3477 0.055 Uiso calc PR 0.888(8) B 1
C C3 -0.0838(4) 0.4414(3) 0.38440(15) 0.0440(9) Uani d PDU 0.888(8) B 1
H H3A -0.1741 0.4748 0.3982 0.053 Uiso calc PR 0.888(8) B 1
H H3B -0.0153 0.4496 0.4145 0.053 Uiso calc PR 0.888(8) B 1
C C4 -0.0967(2) 0.2904(2) 0.36690(9) 0.0383(6) Uani d D 1 B .
C C5 0.0190(2) 0.0864(2) 0.32716(9) 0.0350(5) Uani d . 1 B .
H H5A 0.0844 0.0619 0.2974 0.042 Uiso calc R 1 . .
H H5B -0.0733 0.0502 0.3170 0.042 Uiso calc R 1 . .
C C6 0.0666(2) 0.0187(2) 0.38103(9) 0.0330(5) Uani d . 1 . .
C C7 0.0015(2) -0.1024(2) 0.39986(10) 0.0379(5) Uani d . 1 A .
H H7 -0.0725 -0.1420 0.3796 0.045 Uiso calc R 1 . .
C C8 0.0473(3) -0.1635(2) 0.44865(11) 0.0441(6) Uani d D 1 . .
H H8A 0.0029 -0.2452 0.4608 0.053 Uiso calc PR 0.053(4) A 2
C C9 0.1549(3) -0.1102(3) 0.48039(10) 0.0482(7) Uani d . 1 A .
H H9 0.1836 -0.1539 0.5134 0.058 Uiso calc R 1 . .
C C10 0.2191(3) 0.0104(3) 0.46168(11) 0.0510(7) Uani d D 1 . .
H H10A 0.2929 0.0492 0.4823 0.061 Uiso calc PR 0.947(4) A 1
C C11 0.1755(3) 0.0748(3) 0.41270(10) 0.0445(6) Uani d . 1 A .
H H11 0.2198 0.1567 0.4009 0.053 Uiso calc R 1 . .
C C2' 0.010(2) 0.525(3) 0.3586(11) 0.054(9) Uani d PDU 0.112(8) B 2
H H2'A -0.0052 0.6248 0.3535 0.065 Uiso calc PR 0.112(8) B 2
H H2'B 0.0610 0.5099 0.3935 0.065 Uiso calc PR 0.112(8) B 2
C C3' -0.129(2) 0.4436(11) 0.3576(13) 0.043(7) Uani d PDU 0.112(8) B 2
H H3'A -0.1916 0.4778 0.3869 0.051 Uiso calc PR 0.112(8) B 2
H H3'B -0.1759 0.4563 0.3217 0.051 Uiso calc PR 0.112(8) B 2
F F1' 0.324(3) 0.050(3) 0.4955(12) 0.081(13) Uani d PDU 0.053(4) A 2

loop_
_atom_site_aniso_label
_atom_site_aniso_U_11
_atom_site_aniso_U_22
_atom_site_aniso_U_33
_atom_site_aniso_U_12
_atom_site_aniso_U_13
_atom_site_aniso_U_23
S1 0.0464(4) 0.0429(4) 0.0570(4) 0.0039(3) 0.0194(3) 0.0026(3)
O1 0.0405(9) 0.0510(10) 0.0578(11) -0.0018(8) 0.0133(8) 0.0106(8)
F1 0.0714(12) 0.0453(10) 0.0868(13) -0.0086(8) 0.0022(10) 0.0273(8)
N1 0.0457(12) 0.0307(11) 0.0473(13) -0.0029(9) 0.0093(10) 0.0050(9)
N2 0.0332(10) 0.0298(10) 0.0335(10) 0.0007(8) 0.0011(8) 0.0022(8)
C1 0.0344(12) 0.0328(12) 0.0309(12) -0.0001(9) -0.0036(10) 0.0009(9)
C2 0.051(2) 0.0344(16) 0.053(2) 0.0097(15) 0.0062(17) -0.0020(14)
C3 0.0442(19) 0.0463(17) 0.042(2) 0.0076(13) 0.0041(15) -0.0054(13)
C4 0.0345(12) 0.0437(14) 0.0366(13) 0.0041(11) 0.0020(10) 0.0058(10)
C5 0.0372(12) 0.0314(12) 0.0365(13) -0.0051(10) -0.0014(10) -0.0028(9)
C6 0.0338(12) 0.0314(12) 0.0339(12) 0.0033(9) 0.0025(9) -0.0007(9)
C7 0.0347(12) 0.0279(12) 0.0509(14) 0.0018(9) 0.0021(11) -0.0021(10)
C8 0.0463(14) 0.0308(12) 0.0551(16) 0.0063(11) 0.0125(13) 0.0084(11)
C9 0.0545(16) 0.0508(16) 0.0393(15) 0.0134(13) 0.0031(12) 0.0084(11)
C10 0.0519(17) 0.0573(17) 0.0437(15) -0.0033(13) -0.0068(12) 0.0031(13)
C11 0.0461(14) 0.0444(14) 0.0430(15) -0.0119(11) -0.0033(12) 0.0056(11)
C2' 0.052(12) 0.050(11) 0.059(12) 0.005(8) -0.003(9) -0.010(9)
C3' 0.038(10) 0.051(10) 0.040(11) 0.008(8) 0.005(8) -0.018(8)
F1' 0.080(15) 0.084(15) 0.079(15) -0.007(9) -0.008(9) 0.010(9)

loop_
_atom_type_symbol
_atom_type_description
_atom_type_scat_dispersion_real
_atom_type_scat_dispersion_imag
_atom_type_scat_source
C C 0.0033 0.0016 'International Tables Vol C Tables 4.2.6.8 and 6.1.1.4'
H H 0.0000 0.0000 'International Tables Vol C Tables 4.2.6.8 and 6.1.1.4'
N N 0.0061 0.0033 'International Tables Vol C Tables 4.2.6.8 and 6.1.1.4'
O O 0.0106 0.0060 'International Tables Vol C Tables 4.2.6.8 and 6.1.1.4'
S S 0.1246 0.1234 'International Tables Vol C Tables 4.2.6.8 and 6.1.1.4'
F F 0.0171 0.0103 'International Tables Vol C Tables 4.2.6.8 and 6.1.1.4'

loop_
_geom_angle_atom_site_label_1
_geom_angle_atom_site_label_2
_geom_angle_atom_site_label_3
_geom_angle
_geom_angle_publ_flag
C1 N1 C2 125.6(2) ?
C1 N1 C2' 122.0(14) ?
C1 N1 H1A 118.5(17) ?
C2 N1 H1A 115.8(17) ?
C2' N1 H1A 113(2) ?
C1 N2 C4 123.30(18) y
C1 N2 C5 121.74(17) ?
C4 N2 C5 114.88(17) y
N1 C1 N2 116.38(19) ?
N1 C1 S1 120.04(17) yes
N2 C1 S1 123.57(16) yes
N1 C2 C3 108.3(2) ?
N1 C2 H2A 110.0 ?
C3 C2 H2A 110.0 ?
N1 C2 H2B 110.0 ?
C3 C2 H2B 110.0 ?
H2A C2 H2B 108.4 ?
C2 C3 C4 109.9(3) ?
C2 C3 H3A 109.7 ?
C4 C3 H3A 109.7 ?
C2 C3 H3B 109.7 ?
C4 C3 H3B 109.7 ?
H3A C3 H3B 108.2 ?
O1 C4 N2 120.1(2) ?
O1 C4 C3 124.1(2) ?
N2 C4 C3 115.5(2) ?
O1 C4 C3' 121.2(8) ?
N2 C4 C3' 112.9(10) ?
N2 C5 C6 112.03(17) yes
N2 C5 H5A 109.2 ?
C6 C5 H5A 109.2 ?
N2 C5 H5B 109.2 ?
C6 C5 H5B 109.2 ?
H5A C5 H5B 107.9 ?
C7 C6 C11 118.5(2) ?
C7 C6 C5 120.1(2) ?
C11 C6 C5 121.5(2) ?
C8 C7 C6 119.3(2) ?
C8 C7 H7 120.4 ?
C6 C7 H7 120.4 ?
F1 C8 C9 117.8(2) ?
F1 C8 C7 119.1(2) ?
C9 C8 C7 123.2(2) ?
C9 C8 H8A 118.4 ?
C7 C8 H8A 118.4 ?
C8 C9 C10 117.4(2) ?
C8 C9 H9 121.3 ?
C10 C9 H9 121.3 ?
F1' C10 C9 111.7(14) ?
F1' C10 C11 127.4(14) ?
C9 C10 C11 120.9(3) ?
C9 C10 H10A 119.6 ?
C11 C10 H10A 119.6 ?
C10 C11 C6 120.8(2) ?
C10 C11 H11 119.6 ?
C6 C11 H11 119.6 ?
N1 C2' C3' 102.1(15) ?
N1 C2' H2'A 111.3 ?
C3' C2' H2'A 111.3 ?
N1 C2' H2'B 111.3 ?
C3' C2' H2'B 111.3 ?
H2'A C2' H2'B 109.2 ?
C4 C3' C2' 108.2(19) ?
C4 C3' H3'A 110.1 ?
C2' C3' H3'A 110.1 ?
C4 C3' H3'B 110.1 ?
C2' C3' H3'B 110.1 ?
H3'A C3' H3'B 108.4 ?

loop_
_geom_bond_atom_site_label_1
_geom_bond_atom_site_label_2
_geom_bond_distance
_geom_bond_publ_flag
S1 C1 1.679(2) yes
O1 C4 1.205(3) y
F1 C8 1.358(3) ?
N1 C1 1.320(3) ?
N1 C2 1.460(3) ?
N1 C2' 1.479(10) ?
N1 H1A 0.84(2) ?
N2 C1 1.391(3) yes
N2 C4 1.401(3) y
N2 C5 1.475(3) yes
C2 C3 1.503(4) ?
C2 H2A 0.97 ?
C2 H2B 0.97 ?
C3 C4 1.504(3) ?
C3 H3A 0.97 ?
C3 H3B 0.97 ?
C4 C3' 1.509(10) ?
C5 C6 1.505(3) yes
C5 H5A 0.97 ?
C5 H5B 0.97 ?
C6 C7 1.384(3) ?
C6 C11 1.385(3) ?
C7 C8 1.370(3) ?
C7 H7 0.93 ?
C8 C9 1.367(4) ?
C8 H8A 0.93 ?
C9 C10 1.375(3) ?
C9 H9 0.93 ?
C10 F1' 1.331(10) ?
C10 C11 1.381(3) ?
C10 H10A 0.93 ?
C11 H11 0.93 ?
C2' C3' 1.533(10) ?
C2' H2'A 0.97 ?
C2' H2'B 0.97 ?
C3' H3'A 0.97 ?
C3' H3'B 0.97 ?

loop_
_geom_hbond_atom_site_label_D
_geom_hbond_atom_site_label_H
_geom_hbond_atom_site_label_A
_geom_hbond_site_symmetry_A
_geom_hbond_distance_DH
_geom_hbond_distance_HA
_geom_hbond_distance_DA
_geom_hbond_angle_DHA
N1 H1A S1 8_665 0.84(2) 2.65(2) 3.428(2) 155(2)
C9 H9 O1 5_556 0.93 2.49 3.369(3) 158

loop_
_geom_torsion_atom_site_label_1
_geom_torsion_atom_site_label_2
_geom_torsion_atom_site_label_3
_geom_torsion_atom_site_label_4
_geom_torsion
C2 N1 C1 N2 -6.3(4)
C2' N1 C1 N2 27.7(12)
C2 N1 C1 S1 173.1(3)
C2' N1 C1 S1 -152.9(12)
C4 N2 C1 N1 -7.5(3)
C5 N2 C1 N1 176.04(19)
C4 N2 C1 S1 173.14(16)
C5 N2 C1 S1 -3.4(3)
C1 N1 C2 C3 36.5(5)
C2' N1 C2 C3 -56(2)
N1 C2 C3 C4 -51.0(5)
C1 N2 C4 O1 174.0(2)
C5 N2 C4 O1 -9.3(3)
C1 N2 C4 C3 -12.0(3)
C5 N2 C4 C3 164.7(2)
C1 N2 C4 C3' 20.4(11)
C5 N2 C4 C3' -162.9(11)
C2 C3 C4 O1 -144.3(3)
C2 C3 C4 N2 41.9(4)
C2 C3 C4 C3' -50.1(17)
C1 N2 C5 C6 107.7(2)
C4 N2 C5 C6 -69.1(2)
N2 C5 C6 C7 137.9(2)
N2 C5 C6 C11 -42.2(3)
C11 C6 C7 C8 -0.6(3)
C5 C6 C7 C8 179.2(2)
C6 C7 C8 F1 179.4(2)
C6 C7 C8 C9 0.3(4)
F1 C8 C9 C10 -179.2(2)
C7 C8 C9 C10 -0.1(4)
C8 C9 C10 F1' -178.8(17)
C8 C9 C10 C11 0.2(4)
F1' C10 C11 C6 178(2)
C9 C10 C11 C6 -0.4(4)
C7 C6 C11 C10 0.6(4)
C5 C6 C11 C10 -179.2(2)
C1 N1 C2' C3' -55(3)
C2 N1 C2' C3' 51.4(12)
O1 C4 C3' C2' 157.3(14)
N2 C4 C3' C2' -49(2)
C3 C4 C3' C2' 52.2(15)
N1 C2' C3' C4 62(3)
